data_7001161
loop_
_publ_author_name
'Lu, Zhengliang'
'Ladrak, Tim'
'Roubeau, Olivier'
'van der Toorn, John'
'Teat, Simon J.'
'Massera, Chiara'
'Gamez, Patrick'
'Reedijk, Jan'

_publ_section_title
;
 Selective, catalytic aerobic oxidation of alcohols using CuBr2 and
 bifunctional triazine-based ligands containing both a bipyridine and a
 TEMPO group
;
_journal_issue 18
_journal_name_full 'Dalton Transactions'
_journal_page_first 3559
_journal_page_last 3570
_journal_paper_doi 10.1039/b820554j
_journal_year 2009
_chemical_formula_sum 'C37 H41 N8 O2'
_chemical_formula_weight 629.78
_chemical_name_systematic
;
?
;
_space_group_IT_number 2
_symmetry_cell_setting triclinic
_symmetry_space_group_name_Hall '-P 1'
_symmetry_space_group_name_H-M 'P -1'
_atom_sites_solution_hydrogens geom
_atom_sites_solution_primary direct
_atom_sites_solution_secondary difmap
_audit_creation_method SHELXL-97
_cell_angle_alpha 97.708(2)
_cell_angle_beta 108.723(2)
_cell_angle_gamma 110.203(2)
_cell_formula_units_Z 2
_cell_length_a 10.8803(15)
_cell_length_b 11.5566(15)
_cell_length_c 15.819(2)
_cell_measurement_reflns_used 5843
_cell_measurement_temperature 293(2)
_cell_measurement_theta_max 29.64
_cell_measurement_theta_min 1.95
_cell_volume 1699.4(4)
_computing_data_collection SMART
_computing_data_reduction 'SAINT (Bruker, 1998)'
_computing_structure_refinement 'SHELXL-97 (Sheldrick, 1997)'
_computing_structure_solution 'SIR97 (Giacovazzo et al., 1999)'
_diffrn_ambient_temperature 293(2)
_diffrn_detector_area_resol_mean '8.192 pixels/mm'
_diffrn_measured_fraction_theta_full 0.894
_diffrn_measured_fraction_theta_max 0.894
_diffrn_measurement_device_type 'Bruker AXS Smart 1000'
_diffrn_measurement_method omega-scan
_diffrn_radiation_monochromator graphite
_diffrn_radiation_source 'fine-focus sealed tube'
_diffrn_radiation_type MoK\a
_diffrn_radiation_wavelength 0.71069
_diffrn_reflns_av_R_equivalents 0.0452
_diffrn_reflns_av_sigmaI/netI 0.0748
_diffrn_reflns_limit_h_max 14
_diffrn_reflns_limit_h_min -14
_diffrn_reflns_limit_k_max 15
_diffrn_reflns_limit_k_min -15
_diffrn_reflns_limit_l_max 20
_diffrn_reflns_limit_l_min -20
_diffrn_reflns_number 21470
_diffrn_reflns_theta_full 29.64
_diffrn_reflns_theta_max 29.64
_diffrn_reflns_theta_min 1.95
_diffrn_standards_decay_% 0
_diffrn_standards_interval_count 0
_diffrn_standards_interval_time 0
_diffrn_standards_number 0
_exptl_absorpt_coefficient_mu 0.079
_exptl_absorpt_correction_T_max 1.0000000
_exptl_absorpt_correction_T_min 0.868190
_exptl_absorpt_correction_type multi-scan
_exptl_absorpt_process_details 'BRUKER AXS SADABS'
_exptl_crystal_colour pink
_exptl_crystal_density_diffrn 1.231
_exptl_crystal_density_method 'not measured'
_exptl_crystal_description prismatic
_exptl_crystal_F_000 670
_exptl_crystal_size_max 0.15
_exptl_crystal_size_mid 0.13
_exptl_crystal_size_min 0.08
_refine_diff_density_max 0.150
_refine_diff_density_min -0.242
_refine_diff_density_rms 0.035
_refine_ls_extinction_method none
_refine_ls_goodness_of_fit_ref 1.030
_refine_ls_hydrogen_treatment mixed
_refine_ls_matrix_type full
_refine_ls_number_parameters 534
_refine_ls_number_reflns 8568
_refine_ls_number_restraints 0
_refine_ls_restrained_S_all 1.030
_refine_ls_R_factor_all 0.1569
_refine_ls_R_factor_gt 0.0540
_refine_ls_shift/su_max 0.001
_refine_ls_shift/su_mean 0.000
_refine_ls_structure_factor_coef Fsqd
_refine_ls_weighting_details 'calc w=1/[\s^2^(Fo^2^)+(0.0409P)^2^+0.0000P] where P=(Fo^2^+2Fc^2^)/3'
_refine_ls_weighting_scheme calc
_refine_ls_wR_factor_gt 0.0972
_refine_ls_wR_factor_ref 0.1201
_reflns_number_gt 3573
_reflns_number_total 8568
_reflns_threshold_expression >2sigma(I)
_cod_data_source_file b820554j.txt
_cod_data_source_block zl10
_cod_original_cell_volume 1699.5(4)
_cod_original_sg_symbol_H-M P-1
_cod_database_code 7001161

loop_
_symmetry_equiv_pos_as_xyz
'x, y, z'
'-x, -y, -z'

loop_
_atom_site_label
_atom_site_type_symbol
_atom_site_fract_x
_atom_site_fract_y
_atom_site_fract_z
_atom_site_U_iso_or_equiv
_atom_site_adp_type
_atom_site_occupancy
_atom_site_symmetry_multiplicity
_atom_site_calc_flag
_atom_site_refinement_flags
_atom_site_disorder_assembly
_atom_site_disorder_group
N1 N 0.42978(16) 0.33947(14) 1.01111(10) 0.0477(4) Uani 1 1 d . . .
N2 N 0.21029(15) 0.19134(14) 0.88718(10) 0.0451(4) Uani 1 1 d . . .
N3 N 0.31553(16) 0.12671(14) 1.01815(11) 0.0508(4) Uani 1 1 d . . .
N4 N 0.10859(16) -0.01512(14) 0.89390(10) 0.0502(4) Uani 1 1 d . . .
N5 N 0.5815(2) -0.06960(18) 1.41416(13) 0.0700(5) Uani 1 1 d . . .
N6 N 0.45174(18) -0.29396(18) 1.19293(13) 0.0621(5) Uani 1 1 d . . .
N7 N 0.31135(17) 0.40261(15) 0.89037(10) 0.0492(4) Uani 1 1 d . . .
N8 N 0.01928(18) 0.41179(16) 0.64128(11) 0.0587(5) Uani 1 1 d . . .
O1 O 0.52650(14) 0.27280(12) 1.13110(9) 0.0640(4) Uani 1 1 d . . .
O2 O -0.08047(17) 0.39813(17) 0.56469(10) 0.0868(5) Uani 1 1 d . . .
C1 C 0.31702(19) 0.30851(17) 0.92989(12) 0.0419(5) Uani 1 1 d . . .
C2 C 0.4174(2) 0.24316(18) 1.04921(13) 0.0472(5) Uani 1 1 d . . .
C3 C 0.21559(19) 0.10537(17) 0.93414(13) 0.0447(5) Uani 1 1 d . . .
C4 C -0.0074(2) -0.04012(17) 0.80753(13) 0.0478(5) Uani 1 1 d . . .
C5 C -0.0106(3) -0.1015(2) 0.72627(17) 0.0716(7) Uani 1 1 d . . .
C6 C -0.1227(4) -0.1240(3) 0.6435(2) 0.0940(10) Uani 1 1 d . . .
C7 C -0.2282(3) -0.0873(3) 0.6424(2) 0.0828(9) Uani 1 1 d . . .
C8 C -0.2253(3) -0.0270(3) 0.7228(2) 0.0767(8) Uani 1 1 d . . .
C9 C -0.1145(2) -0.0029(2) 0.80598(17) 0.0625(6) Uani 1 1 d . . .
C10 C 0.1070(2) -0.11918(17) 0.93488(12) 0.0465(5) Uani 1 1 d . . .
C11 C -0.0138(3) -0.1931(2) 0.94495(15) 0.0571(6) Uani 1 1 d . . .
C12 C -0.0143(3) -0.2920(2) 0.98592(17) 0.0686(7) Uani 1 1 d . . .
C13 C 0.1047(3) -0.3155(2) 1.01711(16) 0.0714(7) Uani 1 1 d . . .
C14 C 0.2248(3) -0.2433(2) 1.00524(16) 0.0685(7) Uani 1 1 d . . .
C15 C 0.2255(3) -0.1461(2) 0.96389(15) 0.0576(6) Uani 1 1 d . . .
C16 C 0.5101(3) 0.1792(3) 1.1839(2) 0.0864(10) Uani 1 1 d . . .
C17 C 0.6491(3) 0.1960(3) 1.2485(2) 0.0787(8) Uani 1 1 d . . .
C18 C 0.6287(2) 0.1036(2) 1.30782(16) 0.0632(6) Uani 1 1 d . . .
C19 C 0.6568(3) 0.1458(3) 1.39990(17) 0.0742(7) Uani 1 1 d . . .
C20 C 0.6334(3) 0.0572(3) 1.44935(19) 0.0820(8) Uani 1 1 d . . .
C21 C 0.5518(2) -0.1115(2) 1.32386(14) 0.0518(5) Uani 1 1 d . . .
C22 C 0.5753(2) -0.0273(2) 1.27036(17) 0.0625(6) Uani 1 1 d . . .
C23 C 0.4928(2) -0.2522(2) 1.28521(15) 0.0532(5) Uani 1 1 d . . .
C24 C 0.4784(2) -0.3360(2) 1.34037(18) 0.0588(6) Uani 1 1 d . . .
C25 C 0.4208(2) -0.4664(2) 1.30174(19) 0.0651(6) Uani 1 1 d . . .
C26 C 0.3771(2) -0.5085(3) 1.2061(2) 0.0733(7) Uani 1 1 d . . .
C27 C 0.3956(3) -0.4203(3) 1.1565(2) 0.0704(7) Uani 1 1 d . . .
C28 C 0.4048(3) -0.5596(2) 1.3594(2) 0.0969(9) Uani 1 1 d . . .
H28A H 0.4933 -0.5673 1.3862 0.117(2) Uiso 1 1 calc R . .
H28B H 0.3314 -0.6418 1.3209 0.117(2) Uiso 1 1 calc R . .
H28C H 0.3796 -0.5290 1.4081 0.117(2) Uiso 1 1 calc R . .
C29 C 0.1947(2) 0.38124(18) 0.80356(12) 0.0441(5) Uani 1 1 d . . .
C30 C 0.2426(2) 0.3931(2) 0.72461(14) 0.0518(5) Uani 1 1 d . . .
C31 C 0.1196(2) 0.35430(19) 0.63142(13) 0.0514(5) Uani 1 1 d . . .
C32 C -0.0068(2) 0.44142(19) 0.72615(14) 0.0513(5) Uani 1 1 d . . .
C33 C 0.1266(2) 0.4735(2) 0.81241(14) 0.0520(5) Uani 1 1 d . . .
C34 C -0.0420(3) 0.5581(2) 0.72532(17) 0.0807(7) Uani 1 1 d . . .
H34A H 0.0359 0.6283 0.7237 0.117(2) Uiso 1 1 calc R . .
H34B H -0.0575 0.5819 0.7803 0.117(2) Uiso 1 1 calc R . .
H34C H -0.1267 0.5377 0.6715 0.117(2) Uiso 1 1 calc R . .
C35 C -0.1335(2) 0.3269(2) 0.72249(17) 0.0773(7) Uani 1 1 d . . .
H35A H -0.2111 0.3011 0.6634 0.117(2) Uiso 1 1 calc R . .
H35B H -0.1624 0.3504 0.7710 0.117(2) Uiso 1 1 calc R . .
H35C H -0.1066 0.2570 0.7308 0.117(2) Uiso 1 1 calc R . .
C36 C 0.0386(3) 0.2093(2) 0.59513(15) 0.0783(7) Uani 1 1 d . . .
H36A H 0.0052 0.1765 0.6400 0.117(2) Uiso 1 1 calc R . .
H36B H 0.1006 0.1722 0.5846 0.117(2) Uiso 1 1 calc R . .
H36C H -0.0413 0.1877 0.5379 0.117(2) Uiso 1 1 calc R . .
C37 C 0.1756(3) 0.4063(2) 0.56136(15) 0.0786(7) Uani 1 1 d . . .
H37A H 0.0975 0.3808 0.5025 0.117(2) Uiso 1 1 calc R . .
H37B H 0.2423 0.3728 0.5546 0.117(2) Uiso 1 1 calc R . .
H37C H 0.2222 0.4983 0.5828 0.117(2) Uiso 1 1 calc R . .
H5 H 0.070(2) -0.112(2) 0.7298(16) 0.082(9) Uiso 1 1 d . . .
H6 H -0.120(3) -0.164(3) 0.594(2) 0.113(11) Uiso 1 1 d . . .
H7 H -0.313(3) -0.108(3) 0.581(2) 0.146(12) Uiso 1 1 d . . .
H7N H 0.389(2) 0.4818(19) 0.9201(13) 0.060(6) Uiso 1 1 d . . .
H8 H -0.304(3) 0.001(2) 0.7239(17) 0.098(9) Uiso 1 1 d . . .
H9 H -0.117(2) 0.032(2) 0.8633(16) 0.084(8) Uiso 1 1 d . . .
H11 H -0.096(2) -0.1728(19) 0.9245(14) 0.074(7) Uiso 1 1 d . . .
H12 H -0.095(3) -0.335(2) 0.9972(16) 0.091(8) Uiso 1 1 d . . .
H13 H 0.101(2) -0.386(2) 1.0470(15) 0.081(7) Uiso 1 1 d . . .
H14 H 0.311(3) -0.259(2) 1.0253(15) 0.090(8) Uiso 1 1 d . . .
H15 H 0.308(2) -0.0984(17) 0.9546(12) 0.052(6) Uiso 1 1 d . . .
H16A H 0.456(4) 0.189(3) 1.227(2) 0.166(16) Uiso 1 1 d . . .
H16B H 0.463(4) 0.109(3) 1.147(2) 0.162(17) Uiso 1 1 d . . .
H17A H 0.700(3) 0.295(3) 1.288(2) 0.137(11) Uiso 1 1 d . . .
H17B H 0.698(4) 0.175(3) 1.202(2) 0.173(15) Uiso 1 1 d . . .
H19 H 0.692(2) 0.240(2) 1.4287(16) 0.095(8) Uiso 1 1 d . . .
H20 H 0.652(3) 0.083(2) 1.5146(18) 0.097(8) Uiso 1 1 d . . .
H22 H 0.550(2) -0.066(2) 1.2080(15) 0.072(7) Uiso 1 1 d . . .
H24 H 0.504(2) -0.3030(19) 1.4041(14) 0.063(7) Uiso 1 1 d . . .
H26 H 0.329(2) -0.603(2) 1.1755(14) 0.075(7) Uiso 1 1 d . . .
H27 H 0.366(3) -0.447(2) 1.0878(18) 0.102(9) Uiso 1 1 d . . .
H29 H 0.1228(16) 0.2934(15) 0.7934(10) 0.035(4) Uiso 1 1 d . . .
H30A H 0.320(2) 0.4795(19) 0.7381(13) 0.064(6) Uiso 1 1 d . . .
H30B H 0.293(2) 0.338(2) 0.7222(13) 0.069(7) Uiso 1 1 d . . .
H33A H 0.094(2) 0.4651(17) 0.8654(14) 0.061(6) Uiso 1 1 d . . .
H33B H 0.200(2) 0.563(2) 0.8217(13) 0.070(6) Uiso 1 1 d . . .

loop_
_atom_site_aniso_label
_atom_site_aniso_U_11
_atom_site_aniso_U_22
_atom_site_aniso_U_33
_atom_site_aniso_U_23
_atom_site_aniso_U_13
_atom_site_aniso_U_12
N1 0.0457(10) 0.0377(9) 0.0409(9) 0.0128(7) 0.0025(8) 0.0089(7)
N2 0.0423(9) 0.0344(9) 0.0418(9) 0.0104(7) 0.0049(7) 0.0080(7)
N3 0.0453(10) 0.0391(9) 0.0462(10) 0.0140(7) 0.0014(8) 0.0076(8)
N4 0.0464(10) 0.0336(9) 0.0461(10) 0.0111(7) -0.0007(8) 0.0062(7)
N5 0.0823(14) 0.0612(13) 0.0493(12) 0.0198(10) 0.0116(10) 0.0219(10)
N6 0.0585(12) 0.0668(13) 0.0577(12) 0.0154(10) 0.0137(9) 0.0313(10)
N7 0.0451(10) 0.0359(9) 0.0423(10) 0.0118(8) -0.0019(8) 0.0066(8)
N8 0.0581(11) 0.0723(12) 0.0462(11) 0.0192(9) 0.0088(9) 0.0372(10)
O1 0.0537(9) 0.0499(8) 0.0529(9) 0.0229(7) -0.0073(7) 0.0044(7)
O2 0.0784(11) 0.1222(15) 0.0537(10) 0.0245(9) 0.0013(9) 0.0575(11)
C1 0.0402(11) 0.0392(11) 0.0376(11) 0.0114(9) 0.0093(9) 0.0119(9)
C2 0.0434(12) 0.0417(12) 0.0417(11) 0.0130(9) 0.0051(9) 0.0111(9)
C3 0.0420(11) 0.0358(11) 0.0447(12) 0.0105(9) 0.0096(9) 0.0102(9)
C4 0.0477(13) 0.0341(10) 0.0443(13) 0.0093(9) 0.0068(10) 0.0084(9)
C5 0.086(2) 0.0642(16) 0.0556(17) 0.0106(12) 0.0168(15) 0.0339(15)
C6 0.133(3) 0.0723(19) 0.0430(17) 0.0008(14) 0.0120(19) 0.0314(19)
C7 0.079(2) 0.0614(17) 0.0609(19) 0.0225(14) -0.0081(17) 0.0072(15)
C8 0.0552(16) 0.0743(17) 0.078(2) 0.0286(15) 0.0061(15) 0.0172(14)
C9 0.0547(15) 0.0660(15) 0.0531(15) 0.0159(12) 0.0100(13) 0.0202(12)
C10 0.0503(13) 0.0337(10) 0.0405(11) 0.0077(9) 0.0067(10) 0.0118(9)
C11 0.0579(15) 0.0459(13) 0.0566(14) 0.0131(11) 0.0178(12) 0.0140(11)
C12 0.0804(19) 0.0500(14) 0.0641(16) 0.0165(12) 0.0313(14) 0.0114(14)
C13 0.101(2) 0.0453(14) 0.0553(15) 0.0187(12) 0.0176(14) 0.0261(15)
C14 0.0759(18) 0.0467(14) 0.0660(16) 0.0141(12) 0.0064(14) 0.0268(13)
C15 0.0548(14) 0.0454(13) 0.0610(14) 0.0146(11) 0.0153(12) 0.0145(11)
C16 0.0653(18) 0.077(2) 0.0782(19) 0.0505(17) -0.0072(17) 0.0083(16)
C17 0.0733(18) 0.0698(18) 0.0775(18) 0.0399(15) 0.0095(15) 0.0235(15)
C18 0.0555(14) 0.0593(15) 0.0615(15) 0.0260(12) 0.0056(11) 0.0217(11)
C19 0.0826(18) 0.0554(16) 0.0579(16) 0.0167(13) 0.0043(13) 0.0196(13)
C20 0.100(2) 0.0676(18) 0.0498(15) 0.0145(14) 0.0115(14) 0.0195(15)
C21 0.0465(12) 0.0576(13) 0.0492(13) 0.0201(11) 0.0113(10) 0.0244(10)
C22 0.0683(16) 0.0658(16) 0.0507(15) 0.0221(13) 0.0148(12) 0.0306(13)
C23 0.0429(12) 0.0625(14) 0.0550(14) 0.0197(11) 0.0139(10) 0.0267(11)
C24 0.0506(14) 0.0644(16) 0.0636(16) 0.0254(13) 0.0190(12) 0.0269(12)
C25 0.0465(13) 0.0598(15) 0.0909(19) 0.0315(14) 0.0217(13) 0.0250(11)
C26 0.0524(15) 0.0585(17) 0.092(2) 0.0104(16) 0.0132(14) 0.0221(13)
C27 0.0609(15) 0.0685(18) 0.0692(18) 0.0103(15) 0.0116(13) 0.0288(13)
C28 0.090(2) 0.0745(18) 0.133(2) 0.0506(18) 0.0426(18) 0.0341(15)
C29 0.0401(11) 0.0374(11) 0.0408(11) 0.0113(9) 0.0038(9) 0.0113(9)
C30 0.0485(13) 0.0556(14) 0.0502(13) 0.0149(11) 0.0147(11) 0.0245(12)
C31 0.0536(13) 0.0559(13) 0.0396(12) 0.0095(10) 0.0099(10) 0.0261(11)
C32 0.0466(12) 0.0575(13) 0.0508(13) 0.0147(10) 0.0164(10) 0.0254(10)
C33 0.0497(13) 0.0565(14) 0.0454(13) 0.0111(10) 0.0148(11) 0.0217(11)
C34 0.0787(17) 0.0803(17) 0.0925(19) 0.0225(14) 0.0247(14) 0.0525(15)
C35 0.0501(14) 0.0867(18) 0.0848(18) 0.0266(14) 0.0215(13) 0.0205(13)
C36 0.0868(18) 0.0663(16) 0.0603(15) -0.0005(12) 0.0091(13) 0.0326(14)
C37 0.0884(19) 0.0993(19) 0.0562(14) 0.0295(14) 0.0306(13) 0.0432(15)

loop_
_atom_type_symbol
_atom_type_description
_atom_type_scat_dispersion_real
_atom_type_scat_dispersion_imag
_atom_type_scat_source
C C 0.0033 0.0016 'International Tables Vol C Tables 4.2.6.8 and 6.1.1.4'
H H 0.0000 0.0000 'International Tables Vol C Tables 4.2.6.8 and 6.1.1.4'
N N 0.0061 0.0033 'International Tables Vol C Tables 4.2.6.8 and 6.1.1.4'
O O 0.0106 0.0060 'International Tables Vol C Tables 4.2.6.8 and 6.1.1.4'

loop_
_geom_angle_atom_site_label_1
_geom_angle_atom_site_label_2
_geom_angle_atom_site_label_3
_geom_angle
_geom_angle_site_symmetry_1
_geom_angle_site_symmetry_3
_geom_angle_publ_flag
C2 N1 C1 112.25(16) . . ?
C3 N2 C1 114.57(15) . . ?
C2 N3 C3 113.00(16) . . ?
C3 N4 C10 122.21(15) . . ?
C3 N4 C4 119.50(15) . . ?
C10 N4 C4 118.29(15) . . ?
C21 N5 C20 116.5(2) . . ?
C27 N6 C23 116.6(2) . . ?
C1 N7 C29 122.17(16) . . ?
C1 N7 H7N 115.8(12) . . ?
C29 N7 H7N 122.0(12) . . ?
O2 N8 C32 115.47(17) . . ?
O2 N8 C31 115.24(16) . . ?
C32 N8 C31 125.90(15) . . ?
C2 O1 C16 116.41(17) . . ?
N7 C1 N2 117.68(16) . . ?
N7 C1 N1 117.20(16) . . ?
N2 C1 N1 125.11(16) . . ?
N3 C2 N1 128.93(17) . . ?
N3 C2 O1 117.81(16) . . ?
N1 C2 O1 113.26(16) . . ?
N2 C3 N3 125.82(17) . . ?
N2 C3 N4 116.79(16) . . ?
N3 C3 N4 117.39(16) . . ?
C9 C4 C5 119.6(2) . . ?
C9 C4 N4 120.7(2) . . ?
C5 C4 N4 119.7(2) . . ?
C4 C5 C6 118.9(3) . . ?
C4 C5 H5 115.9(15) . . ?
C6 C5 H5 124.2(15) . . ?
C7 C6 C5 121.2(3) . . ?
C7 C6 H6 124(2) . . ?
C5 C6 H6 115(2) . . ?
C8 C7 C6 119.8(3) . . ?
C8 C7 H7 119.2(17) . . ?
C6 C7 H7 120.9(17) . . ?
C7 C8 C9 120.1(3) . . ?
C7 C8 H8 121.4(14) . . ?
C9 C8 H8 118.5(15) . . ?
C4 C9 C8 120.4(3) . . ?
C4 C9 H9 119.4(14) . . ?
C8 C9 H9 119.9(14) . . ?
C11 C10 C15 119.5(2) . . ?
C11 C10 N4 119.68(19) . . ?
C15 C10 N4 120.85(19) . . ?
C10 C11 C12 119.6(2) . . ?
C10 C11 H11 118.5(13) . . ?
C12 C11 H11 121.9(13) . . ?
C13 C12 C11 120.6(3) . . ?
C13 C12 H12 121.5(15) . . ?
C11 C12 H12 117.5(15) . . ?
C12 C13 C14 119.8(2) . . ?
C12 C13 H13 118.2(13) . . ?
C14 C13 H13 122.0(13) . . ?
C15 C14 C13 119.9(3) . . ?
C15 C14 H14 118.0(14) . . ?
C13 C14 H14 122.1(14) . . ?
C14 C15 C10 120.6(2) . . ?
C14 C15 H15 119.0(11) . . ?
C10 C15 H15 120.4(11) . . ?
O1 C16 C17 110.2(2) . . ?
O1 C16 H16A 114(2) . . ?
C17 C16 H16A 103.8(19) . . ?
O1 C16 H16B 107(3) . . ?
C17 C16 H16B 115(3) . . ?
H16A C16 H16B 107(3) . . ?
C16 C17 C18 109.2(2) . . ?
C16 C17 H17A 105.1(16) . . ?
C18 C17 H17A 113.4(15) . . ?
C16 C17 H17B 102.4(19) . . ?
C18 C17 H17B 113.4(19) . . ?
H17A C17 H17B 112(3) . . ?
C19 C18 C22 116.9(2) . . ?
C19 C18 C17 121.5(2) . . ?
C22 C18 C17 121.5(2) . . ?
C18 C19 C20 118.7(3) . . ?
C18 C19 H19 119.0(13) . . ?
C20 C19 H19 122.3(13) . . ?
N5 C20 C19 125.1(3) . . ?
N5 C20 H20 113.7(15) . . ?
C19 C20 H20 121.3(15) . . ?
N5 C21 C22 121.5(2) . . ?
N5 C21 C23 116.09(18) . . ?
C22 C21 C23 122.4(2) . . ?
C18 C22 C21 121.3(2) . . ?
C18 C22 H22 123.7(13) . . ?
C21 C22 H22 114.9(13) . . ?
N6 C23 C24 122.1(2) . . ?
N6 C23 C21 115.58(18) . . ?
C24 C23 C21 122.3(2) . . ?
C25 C24 C23 120.6(2) . . ?
C25 C24 H24 120.0(13) . . ?
C23 C24 H24 119.3(13) . . ?
C24 C25 C26 116.8(2) . . ?
C24 C25 C28 122.0(3) . . ?
C26 C25 C28 121.2(2) . . ?
C27 C26 C25 119.3(3) . . ?
C27 C26 H26 121.9(12) . . ?
C25 C26 H26 118.7(12) . . ?
N6 C27 C26 124.6(3) . . ?
N6 C27 H27 114.1(14) . . ?
C26 C27 H27 121.3(15) . . ?
C25 C28 H28A 109.5 . . ?
C25 C28 H28B 109.5 . . ?
H28A C28 H28B 109.5 . . ?
C25 C28 H28C 109.5 . . ?
H28A C28 H28C 109.5 . . ?
H28B C28 H28C 109.5 . . ?
N7 C29 C30 112.16(17) . . ?
N7 C29 C33 111.86(16) . . ?
C30 C29 C33 108.38(17) . . ?
N7 C29 H29 103.9(9) . . ?
C30 C29 H29 112.7(9) . . ?
C33 C29 H29 107.8(9) . . ?
C29 C30 C31 112.85(18) . . ?
C29 C30 H30A 111.8(11) . . ?
C31 C30 H30A 113.2(11) . . ?
C29 C30 H30B 108.1(12) . . ?
C31 C30 H30B 109.1(12) . . ?
H30A C30 H30B 101.0(16) . . ?
N8 C31 C36 108.99(17) . . ?
N8 C31 C30 109.60(17) . . ?
C36 C31 C30 111.25(18) . . ?
N8 C31 C37 107.47(17) . . ?
C36 C31 C37 109.61(18) . . ?
C30 C31 C37 109.84(18) . . ?
N8 C32 C35 108.70(17) . . ?
N8 C32 C34 106.81(17) . . ?
C35 C32 C34 109.96(19) . . ?
N8 C32 C33 110.26(17) . . ?
C35 C32 C33 111.57(18) . . ?
C34 C32 C33 109.42(18) . . ?
C29 C33 C32 112.23(17) . . ?
C29 C33 H33A 108.5(11) . . ?
C32 C33 H33A 105.9(11) . . ?
C29 C33 H33B 107.4(12) . . ?
C32 C33 H33B 109.0(11) . . ?
H33A C33 H33B 114.0(16) . . ?
C32 C34 H34A 109.5 . . ?
C32 C34 H34B 109.5 . . ?
H34A C34 H34B 109.5 . . ?
C32 C34 H34C 109.5 . . ?
H34A C34 H34C 109.5 . . ?
H34B C34 H34C 109.5 . . ?
C32 C35 H35A 109.5 . . ?
C32 C35 H35B 109.5 . . ?
H35A C35 H35B 109.5 . . ?
C32 C35 H35C 109.5 . . ?
H35A C35 H35C 109.5 . . ?
H35B C35 H35C 109.5 . . ?
C31 C36 H36A 109.5 . . ?
C31 C36 H36B 109.5 . . ?
H36A C36 H36B 109.5 . . ?
C31 C36 H36C 109.5 . . ?
H36A C36 H36C 109.5 . . ?
H36B C36 H36C 109.5 . . ?
C31 C37 H37A 109.5 . . ?
C31 C37 H37B 109.5 . . ?
H37A C37 H37B 109.5 . . ?
C31 C37 H37C 109.5 . . ?
H37A C37 H37C 109.5 . . ?
H37B C37 H37C 109.5 . . ?

loop_
_geom_bond_atom_site_label_1
_geom_bond_atom_site_label_2
_geom_bond_distance
_geom_bond_site_symmetry_2
_geom_bond_publ_flag
N1 C2 1.322(2) . ?
N1 C1 1.359(2) . ?
N2 C3 1.324(2) . ?
N2 C1 1.343(2) . ?
N3 C2 1.313(2) . ?
N3 C3 1.345(2) . ?
N4 C3 1.366(2) . ?
N4 C10 1.438(2) . ?
N4 C4 1.442(2) . ?
N5 C21 1.338(3) . ?
N5 C20 1.335(3) . ?
N6 C27 1.330(3) . ?
N6 C23 1.344(2) . ?
N7 C1 1.335(2) . ?
N7 C29 1.460(2) . ?
N7 H7N 0.93(2) . ?
N8 O2 1.2873(19) . ?
N8 C32 1.479(3) . ?
N8 C31 1.497(3) . ?
O1 C2 1.348(2) . ?
O1 C16 1.450(3) . ?
C4 C9 1.370(3) . ?
C4 C5 1.366(3) . ?
C5 C6 1.391(4) . ?
C5 H5 0.91(2) . ?
C6 C7 1.350(4) . ?
C6 H6 0.87(3) . ?
C7 C8 1.351(4) . ?
C7 H7 1.03(3) . ?
C8 C9 1.383(3) . ?
C8 H8 1.02(2) . ?
C9 H9 0.96(2) . ?
C10 C11 1.371(3) . ?
C10 C15 1.380(3) . ?
C11 C12 1.387(3) . ?
C11 H11 0.97(2) . ?
C12 C13 1.365(3) . ?
C12 H12 0.94(2) . ?
C13 C14 1.373(4) . ?
C13 H13 0.99(2) . ?
C14 C15 1.373(3) . ?
C14 H14 0.98(2) . ?
C15 H15 0.949(18) . ?
C16 C17 1.456(4) . ?
C16 H16A 1.05(4) . ?
C16 H16B 0.81(4) . ?
C17 C18 1.520(3) . ?
C17 H17A 1.07(3) . ?
C17 H17B 1.08(4) . ?
C18 C19 1.369(3) . ?
C18 C22 1.381(3) . ?
C19 C20 1.374(3) . ?
C19 H19 1.00(2) . ?
C20 H20 0.97(2) . ?
C21 C22 1.385(3) . ?
C21 C23 1.480(3) . ?
C22 H22 0.93(2) . ?
C23 C24 1.390(3) . ?
C24 C25 1.375(3) . ?
C24 H24 0.94(2) . ?
C25 C26 1.390(3) . ?
C25 C28 1.503(3) . ?
C26 C27 1.368(3) . ?
C26 H26 1.00(2) . ?
C27 H27 1.00(2) . ?
C28 H28A 0.9600 . ?
C28 H28B 0.9600 . ?
C28 H28C 0.9600 . ?
C29 C30 1.505(3) . ?
C29 C33 1.509(3) . ?
C29 H29 0.998(16) . ?
C30 C31 1.519(3) . ?
C30 H30A 1.00(2) . ?
C30 H30B 0.97(2) . ?
C31 C36 1.520(3) . ?
C31 C37 1.523(3) . ?
C32 C35 1.524(3) . ?
C32 C34 1.525(3) . ?
C32 C33 1.526(3) . ?
C33 H33A 1.02(2) . ?
C33 H33B 1.02(2) . ?
C34 H34A 0.9600 . ?
C34 H34B 0.9600 . ?
C34 H34C 0.9600 . ?
C35 H35A 0.9600 . ?
C35 H35B 0.9600 . ?
C35 H35C 0.9600 . ?
C36 H36A 0.9600 . ?
C36 H36B 0.9600 . ?
C36 H36C 0.9600 . ?
C37 H37A 0.9600 . ?
C37 H37B 0.9600 . ?
C37 H37C 0.9600 . ?
